data_7038612
loop_
_publ_author_name
'Serin, Spencer C.'
'Dake, Gregory R.'
'Gates, Derek P.'

_publ_section_title
;
 Phosphaalkene-oxazoline copolymers with styrene as chiral ligands for
 rhodium(i).
;
_journal_issue 13
_journal_name_full 'Dalton transactions (Cambridge, England : 2003)'
_journal_page_first 5659
_journal_page_last 5666
_journal_paper_doi 10.1039/c6dt00306k
_journal_volume 45
_journal_year 2016
_chemical_absolute_configuration syn
_chemical_formula_moiety 'C34 H48 N O P Rh, B F4'
_chemical_formula_sum 'C34 H48 B F4 N O P Rh'
_chemical_formula_weight 707.42
_space_group_crystal_system orthorhombic
_space_group_IT_number 19
_space_group_name_Hall 'P 2ac 2ab'
_space_group_name_H-M_alt 'P 21 21 21'
_symmetry_space_group_name_Hall 'P 2ac 2ab'
_symmetry_space_group_name_H-M 'P 21 21 21'
_atom_sites_solution_hydrogens geom
_audit_creation_date 2015-03-20
_audit_creation_method
;
Olex2 1.2
(compiled 2015.01.26 svn.r3150 for OlexSys, GUI svn.r4998)
;
_audit_update_record
;
2016-01-14 deposited with the CCDC.
2016-02-09 downloaded from the CCDC.
;
_cell_angle_alpha 90
_cell_angle_beta 90
_cell_angle_gamma 90
_cell_formula_units_Z 4
_cell_length_a 10.0034(5)
_cell_length_b 17.8518(9)
_cell_length_c 17.9626(9)
_cell_measurement_reflns_used 9981
_cell_measurement_temperature 90(2)
_cell_measurement_theta_max 27.32
_cell_measurement_theta_min 2.33
_cell_volume 3207.7(3)
_computing_cell_refinement 'SAINT v8.34A (Bruker, 2013)'
_computing_data_reduction 'SAINT v8.34A (Bruker, 2013)'
_computing_molecular_graphics 'Olex2 (Dolomanov et al., 2009)'
_computing_publication_material 'Olex2 (Dolomanov et al., 2009)'
_computing_structure_refinement 'XL (Sheldrick, 2008)'
_diffrn_ambient_temperature 90(2)
_diffrn_detector 'Bruker APEX2 area detector'
_diffrn_detector_area_resol_mean 7.9
_diffrn_detector_type 'Bruker-Nonius APEXII CCD area detector'
_diffrn_measured_fraction_theta_full 1.000
_diffrn_measured_fraction_theta_max 0.997
_diffrn_measurement_device 'Bruker-Nonius APEXII CCD area detector and D8 diffractometer'
_diffrn_measurement_device_type 'Bruker APEX-II CCD'
_diffrn_measurement_method '\w and \f scans'
_diffrn_radiation_monochromator 'TRIUMPH curved-crystal'
_diffrn_radiation_probe x-ray
_diffrn_radiation_type MoK\a
_diffrn_radiation_wavelength 0.71073
_diffrn_reflns_av_R_equivalents 0.0398
_diffrn_reflns_av_unetI/netI 0.0387
_diffrn_reflns_Laue_measured_fraction_full 1.000
_diffrn_reflns_Laue_measured_fraction_max 0.997
_diffrn_reflns_limit_h_max 12
_diffrn_reflns_limit_h_min -12
_diffrn_reflns_limit_k_max 23
_diffrn_reflns_limit_k_min -23
_diffrn_reflns_limit_l_max 23
_diffrn_reflns_limit_l_min -23
_diffrn_reflns_number 30320
_diffrn_reflns_point_group_measured_fraction_full 1.000
_diffrn_reflns_point_group_measured_fraction_max 0.995
_diffrn_reflns_theta_full 26.000
_diffrn_reflns_theta_max 27.547
_diffrn_reflns_theta_min 1.608
_diffrn_source 'sealed X-ray tube'
_diffrn_standards_number 0
_exptl_absorpt_coefficient_mu 0.634
_exptl_absorpt_correction_T_max 0.7456
_exptl_absorpt_correction_T_min 0.7037
_exptl_absorpt_correction_type multi-scan
_exptl_absorpt_process_details
;
SADABS-2014/5 (Bruker,2014/5) was used for absorption correction.
wR2(int) was 0.0542 before and 0.0488 after correction.
The Ratio of minimum to maximum transmission is 0.9438.
The \l/2 correction factor is 0.00150.
;
_exptl_crystal_colour orange
_exptl_crystal_colour_primary orange
_exptl_crystal_density_diffrn 1.465
_exptl_crystal_description square
_exptl_crystal_F_000 1472
_exptl_crystal_size_max 0.21
_exptl_crystal_size_mid 0.17
_exptl_crystal_size_min 0.08
_refine_diff_density_max 0.464
_refine_diff_density_min -0.382
_refine_diff_density_rms 0.062
_refine_ls_abs_structure_details
;
 Flack x determined using 2828 quotients [(I+)-(I-)]/[(I+)+(I-)]
 (Parsons, Flack and Wagner, Acta Cryst. B69 (2013) 249-259).
;
_refine_ls_abs_structure_Flack -0.025(10)
_refine_ls_extinction_method none
_refine_ls_goodness_of_fit_ref 1.042
_refine_ls_hydrogen_treatment constr
_refine_ls_matrix_type full
_refine_ls_number_parameters 396
_refine_ls_number_reflns 7353
_refine_ls_number_restraints 393
_refine_ls_restrained_S_all 1.029
_refine_ls_R_factor_all 0.0309
_refine_ls_R_factor_gt 0.0268
_refine_ls_shift/su_max 0.008
_refine_ls_shift/su_mean 0.000
_refine_ls_structure_factor_coef Fsqd
_refine_ls_weighting_details 'w=1/[\s^2^(Fo^2^)+(0.0243P)^2^+0.6844P] where P=(Fo^2^+2Fc^2^)/3'
_refine_ls_weighting_scheme calc
_refine_ls_wR_factor_gt 0.0560
_refine_ls_wR_factor_ref 0.0578
_reflns_Friedel_coverage 0.786
_reflns_Friedel_fraction_full 1.000
_reflns_Friedel_fraction_max 0.993
_reflns_number_gt 6839
_reflns_number_total 7353
_reflns_threshold_expression 'I > 2\s(I)'
_cod_data_source_file c6dt00306k1.cif
_cod_data_source_block dg295_a
_cod_depositor_comments
;
The following automatic conversions were performed:

'_diffrn_radiation_probe' value 'X-ray' changed to 'x-ray' according
to
/usr/data/users/saulius/crontab/automatic-downloads/rss-feeds/RSC/lib/dictionaries/cif_core.dic
dictionary named 'cif_core.dic' version 2.4.2 from 2011-04-26.

Automatic conversion script
Id: cif_fix_values 4268 2015-11-12 08:31:59Z antanas 

 Adding full bibliography for 7038612.cif.
;
_cod_database_code 7038612
_shelx_space_group_comment
;
The symmetry employed for this shelxl refinement is uniquely defined
by the following loop, which should always be used as a source of
symmetry information in preference to the above space-group names.
They are only intended as comments.
;
_shelx_estimated_absorpt_t_max 0.951
_shelx_estimated_absorpt_t_min 0.878
_olex2_refinement_description
;
1. Fixed Uiso
 At 1.2 times of:
  All C(H) groups, All C(H,H) groups
 At 1.5 times of:
  All C(H,H,H) groups
2. Rigid body (RIGU) restrains
 All non-hydrogen atoms
 with sigma for 1-2 distances of 0.004 and sigma for 1-3 distances of 0.004
3.a Ternary CH refined with riding coordinates:
 C31(H31), C1(H1), C28(H28), C27(H27), C14(H14), C15(H15), C32(H32)
3.b Secondary CH2 refined with riding coordinates:
 C13(H13A,H13B), C34(H34A,H34B), C29(H29A,H29B), C30(H30A,H30B), C33(H33A,H33B)
3.c Aromatic/amide H refined with riding coordinates:
 C6(H6), C22(H22), C3(H3), C7(H7), C4(H4), C20(H20), C5(H5)
3.d Idealised Me refined as rotating group:
 C11(H11A,H11B,H11C), C25(H25A,H25B,H25C), C8(H8A,H8B,H8C), C24(H24A,H24B,
 H24C), C10(H10A,H10B,H10C), C17(H17A,H17B,H17C), C16(H16A,H16B,H16C), C26(H26A,
 H26B,H26C)
;
_shelx_shelxl_version_number 2014/7
_olex2_submission_special_instructions 'No special instructions were received'

loop_
_space_group_symop_operation_xyz
'x, y, z'
'-x+1/2, -y, z+1/2'
'-x, y+1/2, -z+1/2'
'x+1/2, -y+1/2, -z'

loop_
_atom_site_label
_atom_site_type_symbol
_atom_site_fract_x
_atom_site_fract_y
_atom_site_fract_z
_atom_site_U_iso_or_equiv
_atom_site_adp_type
_atom_site_occupancy
_atom_site_site_symmetry_order
_atom_site_calc_flag
_atom_site_refinement_flags_posn
_atom_site_refinement_flags_adp
Rh01 Rh 0.42298(2) 0.41291(2) 0.75300(2) 0.00936(6) Uani 1 1 d . U
P1 P 0.29279(8) 0.30815(4) 0.76448(4) 0.01012(17) Uani 1 1 d . U
O1 O 0.3047(2) 0.45107(12) 0.98125(12) 0.0157(5) Uani 1 1 d . U
F3 F 0.6709(2) 0.60041(12) 0.50278(12) 0.0299(5) Uani 1 1 d . U
F4 F 0.8592(2) 0.58333(17) 0.43459(13) 0.0503(7) Uani 1 1 d . U
N1 N 0.3552(3) 0.44913(14) 0.85961(15) 0.0107(5) Uani 1 1 d . U
F2 F 0.6621(3) 0.53206(18) 0.39753(16) 0.0630(9) Uani 1 1 d . U
C12 C 0.3096(3) 0.41348(19) 0.91663(16) 0.0120(6) Uani 1 1 d . U
C19 C 0.0964(3) 0.35626(18) 0.66674(17) 0.0139(7) Uani 1 1 d . U
C2 C 0.0911(4) 0.24579(18) 0.85199(16) 0.0127(6) Uani 1 1 d . U
F1 F 0.7755(4) 0.48884(18) 0.5008(2) 0.0844(12) Uani 1 1 d . U
C23 C 0.1550(3) 0.22501(19) 0.64788(18) 0.0151(7) Uani 1 1 d . U
C31 C 0.5284(3) 0.52188(18) 0.72527(17) 0.0136(7) Uani 1 1 d . U
H31 H 0.4950 0.5661 0.7540 0.016 Uiso 1 1 calc R .
C6 C -0.1319(4) 0.1993(2) 0.82653(19) 0.0237(8) Uani 1 1 d . U
H6 H -0.2203 0.2083 0.8094 0.028 Uiso 1 1 calc R .
C11 C 0.1572(4) 0.3281(2) 0.98662(18) 0.0196(8) Uani 1 1 d . U
H11A H 0.1960 0.3487 1.0324 0.029 Uiso 1 1 calc GR .
H11B H 0.1327 0.2756 0.9947 0.029 Uiso 1 1 calc GR .
H11C H 0.0772 0.3568 0.9732 0.029 Uiso 1 1 calc GR .
C22 C 0.0714(4) 0.22550(19) 0.58554(17) 0.0196(7) Uani 1 1 d . U
H22 H 0.0637 0.1808 0.5572 0.023 Uiso 1 1 calc R .
C1 C 0.1863(3) 0.31145(18) 0.84905(17) 0.0111(6) Uani 1 1 d . U
H1 H 0.1261 0.3552 0.8397 0.013 Uiso 1 1 calc R .
C18 C 0.1719(3) 0.29251(18) 0.68834(17) 0.0124(7) Uani 1 1 d . U
C3 C 0.1260(3) 0.17404(19) 0.87675(18) 0.0159(7) Uani 1 1 d . U
H3 H 0.2139 0.1648 0.8944 0.019 Uiso 1 1 calc R .
C13 C 0.3719(4) 0.52202(19) 0.96892(18) 0.0173(7) Uani 1 1 d . U
H13A H 0.4636 0.5213 0.9896 0.021 Uiso 1 1 calc R .
H13B H 0.3215 0.5639 0.9916 0.021 Uiso 1 1 calc R .
C7 C -0.0395(3) 0.2573(2) 0.82787(19) 0.0200(8) Uani 1 1 d . U
H7 H -0.0660 0.3058 0.8120 0.024 Uiso 1 1 calc R .
C28 C 0.4294(4) 0.40536(19) 0.63421(16) 0.0169(7) Uani 1 1 d . U
H28 H 0.3557 0.3744 0.6126 0.020 Uiso 1 1 calc R .
C25 C 0.0994(3) 0.43021(18) 0.7072(2) 0.0193(8) Uani 1 1 d . U
H25A H 0.0477 0.4262 0.7534 0.029 Uiso 1 1 calc GR .
H25B H 0.0604 0.4692 0.6755 0.029 Uiso 1 1 calc GR .
H25C H 0.1921 0.4434 0.7190 0.029 Uiso 1 1 calc GR .
C27 C 0.5340(3) 0.36311(19) 0.66339(18) 0.0175(7) Uani 1 1 d . U
H27 H 0.5202 0.3078 0.6588 0.021 Uiso 1 1 calc R .
C9 C 0.2603(3) 0.33326(17) 0.92315(17) 0.0124(6) Uani 1 1 d . U
C21 C -0.0003(3) 0.2875(2) 0.56310(19) 0.0204(8) Uani 1 1 d . U
C8 C 0.4011(3) 0.22670(17) 0.77464(18) 0.0167(7) Uani 1 1 d . U
H8A H 0.4362 0.2123 0.7258 0.025 Uiso 1 1 calc GR .
H8B H 0.3498 0.1850 0.7957 0.025 Uiso 1 1 calc GR .
H8C H 0.4756 0.2390 0.8079 0.025 Uiso 1 1 calc GR .
C14 C 0.3743(3) 0.52852(18) 0.88392(17) 0.0137(7) Uani 1 1 d . U
H14 H 0.4640 0.5468 0.8673 0.016 Uiso 1 1 calc R .
C34 C 0.6805(4) 0.3863(2) 0.6614(2) 0.0248(8) Uani 1 1 d . U
H34A H 0.6962 0.4183 0.6172 0.030 Uiso 1 1 calc R .
H34B H 0.7369 0.3411 0.6565 0.030 Uiso 1 1 calc R .
C24 C 0.2171(4) 0.15026(19) 0.6675(2) 0.0214(8) Uani 1 1 d . U
H24A H 0.1764 0.1108 0.6371 0.032 Uiso 1 1 calc GR .
H24B H 0.2016 0.1395 0.7204 0.032 Uiso 1 1 calc GR .
H24C H 0.3135 0.1521 0.6579 0.032 Uiso 1 1 calc GR .
C29 C 0.4416(4) 0.48210(19) 0.59955(18) 0.0192(7) Uani 1 1 d . U
H29A H 0.3518 0.5053 0.5973 0.023 Uiso 1 1 calc R .
H29B H 0.4744 0.4766 0.5478 0.023 Uiso 1 1 calc R .
C30 C 0.5359(4) 0.53461(18) 0.64197(18) 0.0170(7) Uani 1 1 d . U
H30A H 0.6288 0.5262 0.6248 0.020 Uiso 1 1 calc R .
H30B H 0.5119 0.5872 0.6308 0.020 Uiso 1 1 calc R .
C15 C 0.2638(3) 0.57793(18) 0.84972(18) 0.0160(7) Uani 1 1 d . U
H15 H 0.2668 0.5707 0.7945 0.019 Uiso 1 1 calc R .
C10 C 0.3848(3) 0.28710(19) 0.94521(19) 0.0170(7) Uani 1 1 d . U
H10A H 0.4571 0.2967 0.9096 0.025 Uiso 1 1 calc GR .
H10B H 0.3625 0.2336 0.9447 0.025 Uiso 1 1 calc GR .
H10C H 0.4139 0.3016 0.9953 0.025 Uiso 1 1 calc GR .
C4 C 0.0332(4) 0.1164(2) 0.87573(19) 0.0215(8) Uani 1 1 d . U
H4 H 0.0579 0.0680 0.8928 0.026 Uiso 1 1 calc R .
C17 C 0.2931(4) 0.66055(19) 0.8651(2) 0.0241(8) Uani 1 1 d . U
H17A H 0.3005 0.6685 0.9190 0.036 Uiso 1 1 calc GR .
H17B H 0.2202 0.6914 0.8453 0.036 Uiso 1 1 calc GR .
H17C H 0.3772 0.6747 0.8410 0.036 Uiso 1 1 calc GR .
C20 C 0.0114(3) 0.3518(2) 0.60580(19) 0.0177(7) Uani 1 1 d . U
H20 H -0.0407 0.3944 0.5929 0.021 Uiso 1 1 calc R .
C16 C 0.1232(3) 0.5571(2) 0.8757(2) 0.0197(8) Uani 1 1 d . U
H16A H 0.1088 0.5033 0.8684 0.030 Uiso 1 1 calc GR .
H16B H 0.0572 0.5853 0.8468 0.030 Uiso 1 1 calc GR .
H16C H 0.1135 0.5693 0.9286 0.030 Uiso 1 1 calc GR .
C32 C 0.6131(3) 0.47625(18) 0.76476(18) 0.0171(7) Uani 1 1 d . U
H32 H 0.6321 0.4939 0.8165 0.020 Uiso 1 1 calc R .
C5 C -0.0959(4) 0.1290(2) 0.8500(2) 0.0239(8) Uani 1 1 d . U
H5 H -0.1587 0.0892 0.8486 0.029 Uiso 1 1 calc R .
C26 C -0.0918(4) 0.2858(2) 0.49615(19) 0.0304(9) Uani 1 1 d . U
H26A H -0.0463 0.2609 0.4546 0.046 Uiso 1 1 calc GR .
H26B H -0.1148 0.3371 0.4818 0.046 Uiso 1 1 calc GR .
H26C H -0.1735 0.2582 0.5086 0.046 Uiso 1 1 calc GR .
C33 C 0.7218(3) 0.4292(2) 0.7314(2) 0.0273(9) Uani 1 1 d . U
H33A H 0.7526 0.3927 0.7693 0.033 Uiso 1 1 calc R .
H33B H 0.7985 0.4620 0.7190 0.033 Uiso 1 1 calc R .
B1 B 0.7403(5) 0.5517(3) 0.4580(3) 0.0331(11) Uani 1 1 d . U

loop_
_atom_site_aniso_label
_atom_site_aniso_U_11
_atom_site_aniso_U_22
_atom_site_aniso_U_33
_atom_site_aniso_U_23
_atom_site_aniso_U_13
_atom_site_aniso_U_12
Rh01 0.00854(10) 0.00999(10) 0.00954(10) -0.00086(12) 0.00116(11) -0.00080(8)
P1 0.0095(3) 0.0094(3) 0.0115(4) 0.0004(3) -0.0006(3) 0.0008(3)
O1 0.0220(13) 0.0142(11) 0.0110(11) -0.0024(9) 0.0033(9) -0.0026(10)
F3 0.0328(13) 0.0325(13) 0.0244(11) -0.0083(10) 0.0084(10) 0.0007(10)
F4 0.0347(14) 0.078(2) 0.0379(14) -0.0195(15) 0.0152(11) -0.0231(14)
N1 0.0095(13) 0.0101(13) 0.0126(13) -0.0014(11) -0.0003(10) 0.0006(10)
F2 0.0455(17) 0.087(2) 0.0564(18) -0.0473(17) 0.0210(14) -0.0368(16)
C12 0.0077(14) 0.0147(15) 0.0134(14) -0.0010(14) 0.0004(11) 0.0008(13)
C19 0.0108(16) 0.0152(16) 0.0157(15) 0.0034(13) 0.0010(13) -0.0027(12)
C2 0.0162(16) 0.0129(15) 0.0090(14) -0.0009(12) 0.0026(13) -0.0029(13)
F1 0.094(3) 0.050(2) 0.110(3) 0.023(2) 0.048(2) 0.0328(18)
C23 0.0137(17) 0.0170(17) 0.0147(16) -0.0010(14) 0.0058(13) -0.0039(13)
C31 0.0140(15) 0.0115(15) 0.0155(15) -0.0016(12) 0.0025(12) -0.0058(12)
C6 0.0194(18) 0.030(2) 0.0220(19) 0.0003(16) -0.0020(15) -0.0083(15)
C11 0.0243(19) 0.0222(18) 0.0122(16) -0.0010(14) 0.0036(14) -0.0081(15)
C22 0.0201(17) 0.0250(18) 0.0136(15) -0.0037(13) 0.0059(15) -0.0132(15)
C1 0.0102(15) 0.0115(15) 0.0115(15) 0.0000(12) -0.0011(12) 0.0000(12)
C18 0.0112(16) 0.0157(16) 0.0102(15) 0.0017(12) 0.0018(12) -0.0019(12)
C3 0.0163(16) 0.0154(17) 0.0160(17) -0.0008(14) 0.0028(13) -0.0006(13)
C13 0.0248(18) 0.0131(16) 0.0140(16) -0.0015(13) 0.0007(14) -0.0046(14)
C7 0.0182(18) 0.0220(18) 0.0198(17) 0.0040(15) -0.0007(14) -0.0042(14)
C28 0.0234(17) 0.0182(16) 0.0092(13) -0.0051(13) 0.0040(13) -0.0080(16)
C25 0.0153(18) 0.0132(17) 0.0295(19) 0.0019(14) -0.0065(14) 0.0035(13)
C27 0.0219(17) 0.0148(16) 0.0158(17) -0.0034(13) 0.0108(14) -0.0007(13)
C9 0.0151(16) 0.0117(15) 0.0103(15) 0.0016(12) -0.0002(12) -0.0029(12)
C21 0.0167(18) 0.032(2) 0.0121(16) 0.0044(15) 0.0016(13) -0.0084(15)
C8 0.0130(16) 0.0150(16) 0.0222(17) 0.0013(13) 0.0009(13) 0.0036(12)
C14 0.0169(16) 0.0122(15) 0.0119(15) -0.0039(13) 0.0016(13) -0.0028(13)
C34 0.0168(18) 0.026(2) 0.032(2) 0.0028(16) 0.0138(16) 0.0049(14)
C24 0.0263(19) 0.0145(17) 0.0235(18) -0.0062(14) 0.0025(16) -0.0016(15)
C29 0.0239(19) 0.0211(17) 0.0126(15) 0.0020(13) -0.0006(14) -0.0042(15)
C30 0.0218(18) 0.0147(16) 0.0144(16) 0.0012(13) 0.0011(13) -0.0040(14)
C15 0.0194(17) 0.0134(16) 0.0153(15) -0.0008(13) 0.0030(13) 0.0001(13)
C10 0.0173(17) 0.0135(16) 0.0201(17) 0.0004(14) -0.0052(14) -0.0011(13)
C4 0.031(2) 0.0152(17) 0.0186(18) -0.0013(14) 0.0076(15) -0.0048(15)
C17 0.032(2) 0.0158(18) 0.0246(19) 0.0010(15) 0.0075(17) -0.0006(16)
C20 0.0122(16) 0.0250(19) 0.0159(17) 0.0085(14) -0.0008(13) -0.0031(14)
C16 0.0177(18) 0.0158(17) 0.0257(19) 0.0008(15) 0.0026(15) 0.0014(14)
C32 0.0098(14) 0.0230(16) 0.0184(18) -0.0024(14) -0.0011(12) -0.0077(12)
C5 0.0236(19) 0.0227(18) 0.0255(19) -0.0059(15) 0.0060(16) -0.0145(15)
C26 0.027(2) 0.045(2) 0.0186(17) 0.0044(17) -0.0045(17) -0.0114(19)
C33 0.0116(16) 0.038(2) 0.033(2) 0.0024(16) 0.0054(15) 0.0021(14)
B1 0.036(3) 0.033(2) 0.031(2) -0.009(2) 0.015(2) -0.009(2)

loop_
_atom_type_symbol
_atom_type_description
_atom_type_scat_dispersion_real
_atom_type_scat_dispersion_imag
_atom_type_scat_source
C C 0.0033 0.0016 'International Tables Vol C Tables 4.2.6.8 and 6.1.1.4'
H H 0.0000 0.0000 'International Tables Vol C Tables 4.2.6.8 and 6.1.1.4'
B B 0.0013 0.0007 'International Tables Vol C Tables 4.2.6.8 and 6.1.1.4'
F F 0.0171 0.0103 'International Tables Vol C Tables 4.2.6.8 and 6.1.1.4'
N N 0.0061 0.0033 'International Tables Vol C Tables 4.2.6.8 and 6.1.1.4'
O O 0.0106 0.0060 'International Tables Vol C Tables 4.2.6.8 and 6.1.1.4'
P P 0.1023 0.0942 'International Tables Vol C Tables 4.2.6.8 and 6.1.1.4'
Rh Rh -1.1178 0.9187 'International Tables Vol C Tables 4.2.6.8 and 6.1.1.4'

loop_
_geom_angle_atom_site_label_1
_geom_angle_atom_site_label_2
_geom_angle_atom_site_label_3
_geom_angle
N1 Rh01 P1 89.20(7)
N1 Rh01 C31 94.87(11)
N1 Rh01 C28 157.63(12)
N1 Rh01 C27 164.35(12)
N1 Rh01 C32 91.85(11)
C31 Rh01 P1 170.19(8)
C28 Rh01 P1 93.18(9)
C28 Rh01 C31 79.69(12)
C28 Rh01 C27 37.91(13)
C28 Rh01 C32 95.81(13)
C27 Rh01 P1 91.36(10)
C27 Rh01 C31 87.13(12)
C27 Rh01 C32 80.75(13)
C32 Rh01 P1 153.40(9)
C32 Rh01 C31 35.58(12)
C1 P1 Rh01 111.99(10)
C18 P1 Rh01 115.44(11)
C18 P1 C1 103.58(15)
C8 P1 Rh01 108.82(11)
C8 P1 C1 106.54(15)
C8 P1 C18 110.05(15)
C12 O1 C13 106.7(2)
C12 N1 Rh01 132.6(2)
C12 N1 C14 106.3(3)
C14 N1 Rh01 120.62(19)
O1 C12 C9 113.1(3)
N1 C12 O1 117.0(3)
N1 C12 C9 129.9(3)
C18 C19 C25 124.1(3)
C20 C19 C18 119.7(3)
C20 C19 C25 116.3(3)
C3 C2 C1 124.4(3)
C7 C2 C1 117.8(3)
C7 C2 C3 117.9(3)
C22 C23 C18 118.5(3)
C22 C23 C24 116.0(3)
C18 C23 C24 125.5(3)
Rh01 C31 H31 114.1
C30 C31 Rh01 111.6(2)
C30 C31 H31 114.1
C32 C31 Rh01 70.41(18)
C32 C31 H31 114.1
C32 C31 C30 124.7(3)
C7 C6 H6 120.0
C5 C6 H6 120.0
C5 C6 C7 120.1(4)
H11A C11 H11B 109.5
H11A C11 H11C 109.5
H11B C11 H11C 109.5
C9 C11 H11A 109.5
C9 C11 H11B 109.5
C9 C11 H11C 109.5
C23 C22 H22 118.3
C21 C22 C23 123.4(3)
C21 C22 H22 118.3
P1 C1 H1 103.4
C2 C1 P1 111.4(2)
C2 C1 H1 103.4
C2 C1 C9 117.3(3)
C9 C1 P1 115.5(2)
C9 C1 H1 103.4
C19 C18 P1 115.4(2)
C23 C18 P1 125.9(3)
C23 C18 C19 118.6(3)
C2 C3 H3 119.7
C4 C3 C2 120.5(3)
C4 C3 H3 119.7
O1 C13 H13A 111.2
O1 C13 H13B 111.2
O1 C13 C14 103.0(2)
H13A C13 H13B 109.1
C14 C13 H13A 111.2
C14 C13 H13B 111.2
C2 C7 H7 119.3
C6 C7 C2 121.4(3)
C6 C7 H7 119.3
Rh01 C28 H28 113.6
C27 C28 Rh01 71.41(18)
C27 C28 H28 113.6
C27 C28 C29 125.9(3)
C29 C28 Rh01 110.9(2)
C29 C28 H28 113.6
C19 C25 H25A 109.5
C19 C25 H25B 109.5
C19 C25 H25C 109.5
H25A C25 H25B 109.5
H25A C25 H25C 109.5
H25B C25 H25C 109.5
Rh01 C27 H27 113.5
C28 C27 Rh01 70.68(18)
C28 C27 H27 113.5
C28 C27 C34 124.5(3)
C34 C27 Rh01 113.7(2)
C34 C27 H27 113.5
C12 C9 C11 109.3(3)
C12 C9 C1 108.7(2)
C12 C9 C10 105.1(3)
C11 C9 C1 107.3(3)
C11 C9 C10 108.6(3)
C10 C9 C1 117.7(3)
C22 C21 C20 117.3(3)
C22 C21 C26 122.1(3)
C20 C21 C26 120.5(3)
P1 C8 H8A 109.5
P1 C8 H8B 109.5
P1 C8 H8C 109.5
H8A C8 H8B 109.5
H8A C8 H8C 109.5
H8B C8 H8C 109.5
N1 C14 C13 102.6(3)
N1 C14 H14 109.7
N1 C14 C15 109.5(2)
C13 C14 H14 109.7
C13 C14 C15 115.4(3)
C15 C14 H14 109.7
C27 C34 H34A 109.2
C27 C34 H34B 109.2
C27 C34 C33 112.2(3)
H34A C34 H34B 107.9
C33 C34 H34A 109.2
C33 C34 H34B 109.2
C23 C24 H24A 109.5
C23 C24 H24B 109.5
C23 C24 H24C 109.5
H24A C24 H24B 109.5
H24A C24 H24C 109.5
H24B C24 H24C 109.5
C28 C29 H29A 108.9
C28 C29 H29B 108.9
C28 C29 C30 113.6(3)
H29A C29 H29B 107.7
C30 C29 H29A 108.9
C30 C29 H29B 108.9
C31 C30 C29 111.6(3)
C31 C30 H30A 109.3
C31 C30 H30B 109.3
C29 C30 H30A 109.3
C29 C30 H30B 109.3
H30A C30 H30B 108.0
C14 C15 H15 107.4
C17 C15 C14 110.0(3)
C17 C15 H15 107.4
C16 C15 C14 113.5(3)
C16 C15 H15 107.4
C16 C15 C17 110.8(3)
C9 C10 H10A 109.5
C9 C10 H10B 109.5
C9 C10 H10C 109.5
H10A C10 H10B 109.5
H10A C10 H10C 109.5
H10B C10 H10C 109.5
C3 C4 H4 119.8
C3 C4 C5 120.4(3)
C5 C4 H4 119.8
C15 C17 H17A 109.5
C15 C17 H17B 109.5
C15 C17 H17C 109.5
H17A C17 H17B 109.5
H17A C17 H17C 109.5
H17B C17 H17C 109.5
C19 C20 H20 118.8
C21 C20 C19 122.4(3)
C21 C20 H20 118.8
C15 C16 H16A 109.5
C15 C16 H16B 109.5
C15 C16 H16C 109.5
H16A C16 H16B 109.5
H16A C16 H16C 109.5
H16B C16 H16C 109.5
Rh01 C32 H32 114.2
C31 C32 Rh01 74.01(18)
C31 C32 H32 114.2
C31 C32 C33 125.0(3)
C33 C32 Rh01 107.3(2)
C33 C32 H32 114.2
C6 C5 C4 119.6(3)
C6 C5 H5 120.2
C4 C5 H5 120.2
C21 C26 H26A 109.5
C21 C26 H26B 109.5
C21 C26 H26C 109.5
H26A C26 H26B 109.5
H26A C26 H26C 109.5
H26B C26 H26C 109.5
C34 C33 H33A 108.7
C34 C33 H33B 108.7
C32 C33 C34 114.4(3)
C32 C33 H33A 108.7
C32 C33 H33B 108.7
H33A C33 H33B 107.6
F3 B1 F4 110.8(4)
F3 B1 F2 109.6(4)
F3 B1 F1 108.2(4)
F4 B1 F2 110.6(4)
F4 B1 F1 106.1(4)
F2 B1 F1 111.6(4)

loop_
_geom_bond_atom_site_label_1
_geom_bond_atom_site_label_2
_geom_bond_distance
Rh01 P1 2.2881(8)
Rh01 N1 2.132(3)
Rh01 C31 2.268(3)
Rh01 C28 2.139(3)
Rh01 C27 2.148(3)
Rh01 C32 2.223(3)
P1 C1 1.857(3)
P1 C18 1.847(3)
P1 C8 1.823(3)
O1 C12 1.342(4)
O1 C13 1.451(4)
F3 B1 1.373(5)
F4 B1 1.383(5)
N1 C12 1.289(4)
N1 C14 1.495(4)
F2 B1 1.384(6)
C12 C9 1.519(4)
C19 C18 1.420(5)
C19 C25 1.507(4)
C19 C20 1.389(5)
C2 C1 1.511(4)
C2 C3 1.400(5)
C2 C7 1.392(5)
F1 B1 1.405(6)
C23 C22 1.397(5)
C23 C18 1.417(5)
C23 C24 1.514(5)
C31 H31 1.0000
C31 C30 1.515(4)
C31 C32 1.373(5)
C6 H6 0.9500
C6 C7 1.388(5)
C6 C5 1.371(5)
C11 H11A 0.9800
C11 H11B 0.9800
C11 H11C 0.9800
C11 C9 1.540(4)
C22 H22 0.9500
C22 C21 1.379(5)
C1 H1 1.0000
C1 C9 1.572(4)
C3 H3 0.9500
C3 C4 1.385(5)
C13 H13A 0.9900
C13 H13B 0.9900
C13 C14 1.531(4)
C7 H7 0.9500
C28 H28 1.0000
C28 C27 1.393(5)
C28 C29 1.510(4)
C25 H25A 0.9800
C25 H25B 0.9800
C25 H25C 0.9800
C27 H27 1.0000
C27 C34 1.523(5)
C9 C10 1.546(5)
C21 C20 1.386(5)
C21 C26 1.511(5)
C8 H8A 0.9800
C8 H8B 0.9800
C8 H8C 0.9800
C14 H14 1.0000
C14 C15 1.542(5)
C34 H34A 0.9900
C34 H34B 0.9900
C34 C33 1.528(5)
C24 H24A 0.9800
C24 H24B 0.9800
C24 H24C 0.9800
C29 H29A 0.9900
C29 H29B 0.9900
C29 C30 1.533(5)
C30 H30A 0.9900
C30 H30B 0.9900
C15 H15 1.0000
C15 C17 1.529(5)
C15 C16 1.528(4)
C10 H10A 0.9800
C10 H10B 0.9800
C10 H10C 0.9800
C4 H4 0.9500
C4 C5 1.389(5)
C17 H17A 0.9800
C17 H17B 0.9800
C17 H17C 0.9800
C20 H20 0.9500
C16 H16A 0.9800
C16 H16B 0.9800
C16 H16C 0.9800
C32 H32 1.0000
C32 C33 1.499(5)
C5 H5 0.9500
C26 H26A 0.9800
C26 H26B 0.9800
C26 H26C 0.9800
C33 H33A 0.9900
C33 H33B 0.9900

loop_
_geom_torsion_atom_site_label_1
_geom_torsion_atom_site_label_2
_geom_torsion_atom_site_label_3
_geom_torsion_atom_site_label_4
_geom_torsion
Rh01 P1 C1 C2 174.36(19)
Rh01 P1 C1 C9 -48.4(2)
Rh01 P1 C18 C19 -46.5(3)
Rh01 P1 C18 C23 129.4(3)
Rh01 N1 C12 O1 164.9(2)
Rh01 N1 C12 C9 -14.4(5)
Rh01 N1 C14 C13 -155.9(2)
Rh01 N1 C14 C15 81.0(3)
Rh01 C31 C30 C29 14.3(3)
Rh01 C31 C32 C33 100.2(3)
Rh01 C28 C27 C34 -106.0(3)
Rh01 C28 C29 C30 39.7(4)
Rh01 C27 C34 C33 9.9(4)
Rh01 C32 C33 C34 37.8(4)
P1 C1 C9 C12 65.2(3)
P1 C1 C9 C11 -176.6(2)
P1 C1 C9 C10 -54.0(3)
O1 C12 C9 C11 28.2(4)
O1 C12 C9 C1 145.0(3)
O1 C12 C9 C10 -88.2(3)
O1 C13 C14 N1 -20.4(3)
O1 C13 C14 C15 98.6(3)
N1 C12 C9 C11 -152.5(3)
N1 C12 C9 C1 -35.7(5)
N1 C12 C9 C10 91.1(4)
N1 C14 C15 C17 -172.2(3)
N1 C14 C15 C16 63.0(3)
C12 O1 C13 C14 17.4(3)
C12 N1 C14 C13 17.0(3)
C12 N1 C14 C15 -106.1(3)
C2 C1 C9 C12 -160.1(3)
C2 C1 C9 C11 -42.0(4)
C2 C1 C9 C10 80.6(4)
C2 C3 C4 C5 0.1(5)
C23 C22 C21 C20 -0.7(5)
C23 C22 C21 C26 -178.9(3)
C31 C32 C33 C34 -44.5(5)
C22 C23 C18 P1 -171.7(3)
C22 C23 C18 C19 4.1(5)
C22 C21 C20 C19 3.3(5)
C1 P1 C18 C19 76.3(3)
C1 P1 C18 C23 -107.8(3)
C1 C2 C3 C4 -178.3(3)
C1 C2 C7 C6 177.9(3)
C18 P1 C1 C2 49.3(2)
C18 P1 C1 C9 -173.5(2)
C18 C19 C20 C21 -2.0(5)
C18 C23 C22 C21 -3.0(5)
C3 C2 C1 P1 81.2(3)
C3 C2 C1 C9 -55.2(4)
C3 C2 C7 C6 -1.6(5)
C3 C4 C5 C6 -1.0(5)
C13 O1 C12 N1 -7.4(4)
C13 O1 C12 C9 172.0(3)
C13 C14 C15 C17 72.7(4)
C13 C14 C15 C16 -52.1(4)
C7 C2 C1 P1 -98.3(3)
C7 C2 C1 C9 125.4(3)
C7 C2 C3 C4 1.2(5)
C7 C6 C5 C4 0.6(5)
C28 C27 C34 C33 92.1(4)
C28 C29 C30 C31 -35.4(4)
C25 C19 C18 P1 -7.0(4)
C25 C19 C18 C23 176.8(3)
C25 C19 C20 C21 179.3(3)
C27 C28 C29 C30 -41.9(5)
C27 C34 C33 C32 -32.7(4)
C8 P1 C1 C2 -66.8(3)
C8 P1 C1 C9 70.4(3)
C8 P1 C18 C19 -170.1(2)
C8 P1 C18 C23 5.8(3)
C14 N1 C12 O1 -6.8(4)
C14 N1 C12 C9 174.0(3)
C24 C23 C22 C21 175.3(3)
C24 C23 C18 P1 10.2(5)
C24 C23 C18 C19 -174.0(3)
C29 C28 C27 Rh01 102.8(3)
C29 C28 C27 C34 -3.2(5)
C30 C31 C32 Rh01 -103.3(3)
C30 C31 C32 C33 -3.1(5)
C20 C19 C18 P1 174.5(2)
C20 C19 C18 C23 -1.8(5)
C32 C31 C30 C29 94.8(4)
C5 C6 C7 C2 0.7(5)
C26 C21 C20 C19 -178.5(3)
